data_4134834
loop_
_publ_author_name
'Shima, Takanori'
'Yang, Jimin'
'Luo, Gen'
'Luo, Yi'
'Hou, Zhaomin'

_publ_section_title
;
 Dinitrogen Activation and Hydrogenation by
 C<sub>5</sub>Me<sub>4</sub>SiMe<sub>3</sub>-Ligated Di- and Trinuclear
 Chromium Hydride Complexes.
;
_journal_name_full 'Journal of the American Chemical Society'
_journal_paper_doi 10.1021/jacs.0c02939
_journal_year 2020
_chemical_formula_moiety 'C48 H86 Cr4 N2 Si4, C6 H6'
_chemical_formula_sum 'C54 H92 Cr4 N2 Si4'
_chemical_formula_weight 1089.65
_space_group_crystal_system monoclinic
_space_group_IT_number 15
_space_group_name_Hall '-C 2yc'
_space_group_name_H-M_alt 'C 1 2/c 1'
_atom_sites_solution_hydrogens mixed
_atom_sites_solution_primary direct
_audit_creation_date 2019-02-18
_audit_creation_method
;
Olex2 1.2
(compiled 2018.05.29 svn.r3508 for OlexSys, GUI svn.r5506)
;
_cell_angle_alpha 90
_cell_angle_beta 108.4378(13)
_cell_angle_gamma 90
_cell_formula_units_Z 4
_cell_length_a 24.1370(9)
_cell_length_b 11.8989(4)
_cell_length_c 21.1755(8)
_cell_measurement_reflns_used 9980
_cell_measurement_temperature 173.15
_cell_measurement_theta_max 24.97
_cell_measurement_theta_min 2.31
_cell_volume 5769.5(4)
_computing_molecular_graphics 'Olex2 (Dolomanov et al., 2009)'
_computing_publication_material 'Olex2 (Dolomanov et al., 2009)'
_computing_structure_refinement 'ShelXL (Sheldrick, 2015)'
_computing_structure_solution 'ShelXS (Sheldrick, 2008)'
_diffrn_ambient_temperature 173.15
_diffrn_measured_fraction_theta_full 0.997
_diffrn_measured_fraction_theta_max 0.997
_diffrn_measurement_device_type 'CMOS area detector'
_diffrn_measurement_method '\f and \w scans'
_diffrn_radiation_type MoK\a
_diffrn_radiation_wavelength 0.71073
_diffrn_reflns_av_R_equivalents 0.0725
_diffrn_reflns_av_unetI/netI 0.0338
_diffrn_reflns_Laue_measured_fraction_full 0.997
_diffrn_reflns_Laue_measured_fraction_max 0.997
_diffrn_reflns_limit_h_max 28
_diffrn_reflns_limit_h_min -28
_diffrn_reflns_limit_k_max 14
_diffrn_reflns_limit_k_min -13
_diffrn_reflns_limit_l_max 25
_diffrn_reflns_limit_l_min -25
_diffrn_reflns_number 48679
_diffrn_reflns_point_group_measured_fraction_full 0.997
_diffrn_reflns_point_group_measured_fraction_max 0.997
_diffrn_reflns_theta_full 25.081
_diffrn_reflns_theta_max 25.081
_diffrn_reflns_theta_min 2.235
_diffrn_standards_number 0
_exptl_absorpt_coefficient_mu 0.851
_exptl_absorpt_correction_T_max 0.7452
_exptl_absorpt_correction_T_min 0.7067
_exptl_absorpt_correction_type multi-scan
_exptl_absorpt_process_details SADABS
_exptl_crystal_colour black
_exptl_crystal_colour_primary black
_exptl_crystal_density_diffrn 1.254
_exptl_crystal_description block
_exptl_crystal_F_000 2328
_exptl_crystal_size_max 0.4
_exptl_crystal_size_mid 0.05
_exptl_crystal_size_min 0.05
_refine_diff_density_max 0.334
_refine_diff_density_min -0.264
_refine_diff_density_rms 0.055
_refine_ls_extinction_method none
_refine_ls_goodness_of_fit_ref 1.031
_refine_ls_hydrogen_treatment constr
_refine_ls_matrix_type full
_refine_ls_number_parameters 312
_refine_ls_number_reflns 5111
_refine_ls_number_restraints 0
_refine_ls_restrained_S_all 1.031
_refine_ls_R_factor_all 0.0504
_refine_ls_R_factor_gt 0.0322
_refine_ls_shift/su_max 0.001
_refine_ls_shift/su_mean 0.000
_refine_ls_structure_factor_coef Fsqd
_refine_ls_weighting_details 'w=1/[\s^2^(Fo^2^)+(0.0320P)^2^+9.0235P] where P=(Fo^2^+2Fc^2^)/3'
_refine_ls_weighting_scheme calc
_refine_ls_wR_factor_gt 0.0716
_refine_ls_wR_factor_ref 0.0784
_reflns_Friedel_coverage 0.000
_reflns_number_gt 4046
_reflns_number_total 5111
_reflns_threshold_expression 'I > 2\s(I)'
_cod_data_source_file ja0c02939_si_003.cif
_cod_data_source_block Complex6_26141ts
_cod_database_code 4134834
_shelx_shelxl_version_number 2018/3
_shelx_space_group_comment
;
The symmetry employed for this shelxl refinement is uniquely defined
by the following loop, which should always be used as a source of
symmetry information in preference to the above space-group names.
They are only intended as comments.
;
_shelx_estimated_absorpt_t_max 0.959
_shelx_estimated_absorpt_t_min 0.727
_olex2_refinement_description
;
1. Fixed Uiso
 At 1.2 times of:
  All C(H) groups
 At 1.5 times of:
  All C(H,H,H) groups
2. Others
 Fixed Sof: N1(0.56) N2(0.44) H1(0.44) H2(0.56)
3.a Everything fixed:
 H1, H2
3.b Aromatic/amide H refined with riding coordinates:
 C25(H25), C26(H26), C27(H27)
3.c Idealised Me refined as rotating group:
 C6(H6A,H6B,H6C), C7(H7A,H7B,H7C), C8(H8A,H8B,H8C), C9(H9A,H9B,H9C), C10(H10A,
 H10B,H10C), C11(H11A,H11B,H11C), C12(H12A,H12B,H12C), C18(H18A,H18B,H18C),
 C19(H19A,H19B,H19C), C20(H20A,H20B,H20C), C21(H21A,H21B,H21C), C22(H22A,H22B,
 H22C), C23(H23A,H23B,H23C), C24(H24A,H24B,H24C)
;
_olex2_submission_special_instructions 'No special instructions were received'

loop_
_space_group_symop_operation_xyz
'x, y, z'
'-x, y, -z+1/2'
'x+1/2, y+1/2, z'
'-x+1/2, y+1/2, -z+1/2'
'-x, -y, -z'
'x, -y, z-1/2'
'-x+1/2, -y+1/2, -z'
'x+1/2, -y+1/2, z-1/2'

loop_
_atom_site_label
_atom_site_type_symbol
_atom_site_fract_x
_atom_site_fract_y
_atom_site_fract_z
_atom_site_U_iso_or_equiv
_atom_site_adp_type
_atom_site_occupancy
_atom_site_site_symmetry_order
_atom_site_calc_flag
_atom_site_refinement_flags_posn
_atom_site_refinement_flags_adp
_atom_site_refinement_flags_occupancy
_atom_site_disorder_assembly
_atom_site_disorder_group
Cr1 Cr 0.44177(2) 0.09403(3) 0.21406(2) 0.01757(10) Uani 1 1 d . . . . .
Cr2 Cr 0.51251(2) 0.25785(3) 0.19251(2) 0.01951(10) Uani 1 1 d . . . . .
Si1 Si 0.35015(3) -0.10854(6) 0.28482(3) 0.02504(16) Uani 1 1 d . . . . .
Si2 Si 0.41283(3) 0.45525(6) 0.05872(3) 0.02744(17) Uani 1 1 d . . . . .
N1 N 0.44150(14) 0.2549(3) 0.21519(16) 0.0200(7) Uani 0.56 1 d . . P A 1
N2 N 0.51308(19) 0.0965(3) 0.1923(2) 0.0207(10) Uani 0.44 1 d . . P A 1
H1 H 0.441540 0.254890 0.215240 0.000 Uiso 0.44 1 d . . P B 2
H2 H 0.513100 0.096530 0.192430 0.024 Uiso 0.56 1 d . . P C 2
C1 C 0.36885(9) -0.03085(18) 0.21719(11) 0.0188(5) Uani 1 1 d . . . . .
C2 C 0.40265(9) -0.08077(18) 0.17985(11) 0.0185(5) Uani 1 1 d . . . . .
C3 C 0.39637(10) -0.01656(18) 0.12160(11) 0.0192(5) Uani 1 1 d . . . . .
C4 C 0.35901(10) 0.07517(19) 0.12215(11) 0.0209(5) Uani 1 1 d . . . . .
C5 C 0.34206(9) 0.06717(19) 0.18036(11) 0.0204(5) Uani 1 1 d . . . . .
C6 C 0.43253(11) -0.19314(19) 0.19088(13) 0.0269(6) Uani 1 1 d . . . . .
H6A H 0.468823 -0.188417 0.179576 0.040 Uiso 1 1 calc GR . . . .
H6B H 0.406755 -0.249498 0.162565 0.040 Uiso 1 1 calc GR . . . .
H6C H 0.441515 -0.214816 0.237697 0.040 Uiso 1 1 calc GR . . . .
C7 C 0.41940(11) -0.0508(2) 0.06649(12) 0.0276(6) Uani 1 1 d . . . . .
H7A H 0.403737 -0.000436 0.028382 0.041 Uiso 1 1 calc GR . . . .
H7B H 0.407393 -0.128166 0.053032 0.041 Uiso 1 1 calc GR . . . .
H7C H 0.462132 -0.046189 0.082040 0.041 Uiso 1 1 calc GR . . . .
C8 C 0.33568(11) 0.1603(2) 0.06769(13) 0.0318(6) Uani 1 1 d . . . . .
H8A H 0.354494 0.233016 0.081989 0.048 Uiso 1 1 calc GR . . . .
H8B H 0.293390 0.167815 0.058122 0.048 Uiso 1 1 calc GR . . . .
H8C H 0.343961 0.135386 0.027475 0.048 Uiso 1 1 calc GR . . . .
C9 C 0.29824(11) 0.1443(2) 0.19424(13) 0.0310(6) Uani 1 1 d . . . . .
H9A H 0.304102 0.145649 0.242192 0.047 Uiso 1 1 calc GR . . . .
H9B H 0.258722 0.117531 0.170570 0.047 Uiso 1 1 calc GR . . . .
H9C H 0.303232 0.220342 0.179037 0.047 Uiso 1 1 calc GR . . . .
C10 C 0.29171(11) -0.0424(2) 0.31331(14) 0.0374(7) Uani 1 1 d . . . . .
H10A H 0.306568 0.027421 0.337269 0.056 Uiso 1 1 calc GR . . . .
H10B H 0.280324 -0.094286 0.342946 0.056 Uiso 1 1 calc GR . . . .
H10C H 0.257684 -0.025603 0.274596 0.056 Uiso 1 1 calc GR . . . .
C11 C 0.31950(13) -0.2487(2) 0.25023(15) 0.0416(7) Uani 1 1 d . . . . .
H11A H 0.281025 -0.238146 0.216976 0.062 Uiso 1 1 calc GR . . . .
H11B H 0.315681 -0.296459 0.286334 0.062 Uiso 1 1 calc GR . . . .
H11C H 0.345793 -0.284725 0.229308 0.062 Uiso 1 1 calc GR . . . .
C12 C 0.41554(12) -0.1316(3) 0.35905(13) 0.0396(7) Uani 1 1 d . . . . .
H12A H 0.441519 -0.186197 0.348133 0.059 Uiso 1 1 calc GR . . . .
H12B H 0.403205 -0.160468 0.395851 0.059 Uiso 1 1 calc GR . . . .
H12C H 0.436296 -0.060305 0.372238 0.059 Uiso 1 1 calc GR . . . .
C13 C 0.48289(10) 0.37956(19) 0.10256(11) 0.0210(5) Uani 1 1 d . . . . .
C14 C 0.50715(10) 0.27962(19) 0.08371(11) 0.0214(5) Uani 1 1 d . . . . .
C15 C 0.56709(10) 0.27207(19) 0.12207(11) 0.0208(5) Uani 1 1 d . . . . .
C16 C 0.58123(10) 0.36585(19) 0.16523(11) 0.0225(5) Uani 1 1 d . . . . .
C17 C 0.53015(10) 0.43073(18) 0.15416(11) 0.0213(5) Uani 1 1 d . . . . .
C18 C 0.47878(11) 0.2006(2) 0.02781(12) 0.0286(6) Uani 1 1 d . . . . .
H18A H 0.495296 0.125237 0.039059 0.043 Uiso 1 1 calc GR . . . .
H18B H 0.485822 0.226718 -0.012884 0.043 Uiso 1 1 calc GR . . . .
H18C H 0.436649 0.198229 0.020651 0.043 Uiso 1 1 calc GR . . . .
C19 C 0.60911(11) 0.1850(2) 0.11404(13) 0.0318(6) Uani 1 1 d . . . . .
H19A H 0.642084 0.179581 0.155270 0.048 Uiso 1 1 calc GR . . . .
H19B H 0.623457 0.206395 0.077290 0.048 Uiso 1 1 calc GR . . . .
H19C H 0.589317 0.112172 0.104293 0.048 Uiso 1 1 calc GR . . . .
C20 C 0.64081(11) 0.3986(2) 0.20906(13) 0.0330(6) Uani 1 1 d . . . . .
H20A H 0.640749 0.404601 0.255195 0.049 Uiso 1 1 calc GR . . . .
H20B H 0.651575 0.471258 0.194510 0.049 Uiso 1 1 calc GR . . . .
H20C H 0.669135 0.341427 0.206190 0.049 Uiso 1 1 calc GR . . . .
C21 C 0.52959(12) 0.5433(2) 0.18618(13) 0.0338(6) Uani 1 1 d . . . . .
H21A H 0.489442 0.562793 0.183437 0.051 Uiso 1 1 calc GR . . . .
H21B H 0.545086 0.600524 0.162979 0.051 Uiso 1 1 calc GR . . . .
H21C H 0.553884 0.540110 0.232999 0.051 Uiso 1 1 calc GR . . . .
C22 C 0.43097(14) 0.5993(2) 0.03573(14) 0.0431(7) Uani 1 1 d . . . . .
H22A H 0.453353 0.639744 0.076029 0.065 Uiso 1 1 calc GR . . . .
H22B H 0.394792 0.640268 0.013668 0.065 Uiso 1 1 calc GR . . . .
H22C H 0.454254 0.593273 0.005440 0.065 Uiso 1 1 calc GR . . . .
C23 C 0.36553(12) 0.4676(2) 0.11306(14) 0.0403(7) Uani 1 1 d . . . . .
H23A H 0.368453 0.398547 0.139171 0.061 Uiso 1 1 calc GR . . . .
H23B H 0.324901 0.478940 0.085352 0.061 Uiso 1 1 calc GR . . . .
H23C H 0.378396 0.531671 0.143205 0.061 Uiso 1 1 calc GR . . . .
C24 C 0.37122(13) 0.3925(2) -0.02423(13) 0.0429(7) Uani 1 1 d . . . . .
H24A H 0.397230 0.384610 -0.051337 0.064 Uiso 1 1 calc GR . . . .
H24B H 0.338485 0.441757 -0.047116 0.064 Uiso 1 1 calc GR . . . .
H24C H 0.356254 0.318430 -0.017476 0.064 Uiso 1 1 calc GR . . . .
C25 C 0.26673(14) 0.8592(3) -0.00264(17) 0.0549(9) Uani 1 1 d . . . . .
H25 H 0.278288 0.935077 -0.004547 0.066 Uiso 1 1 calc R . . . .
C26 C 0.24752(14) 0.7971(3) -0.06005(16) 0.0522(8) Uani 1 1 d . . . . .
H26 H 0.245929 0.829920 -0.101486 0.063 Uiso 1 1 calc R . . . .
C27 C 0.23061(13) 0.6875(3) -0.05753(17) 0.0520(9) Uani 1 1 d . . . . .
H27 H 0.217155 0.644225 -0.097165 0.062 Uiso 1 1 calc R . . . .

loop_
_atom_site_aniso_label
_atom_site_aniso_U_11
_atom_site_aniso_U_22
_atom_site_aniso_U_33
_atom_site_aniso_U_23
_atom_site_aniso_U_13
_atom_site_aniso_U_12
Cr1 0.01580(19) 0.01551(19) 0.0211(2) -0.00226(15) 0.00534(15) -0.00229(14)
Cr2 0.0281(2) 0.01634(19) 0.01600(19) 0.00221(15) 0.00975(16) -0.00225(15)
Si1 0.0220(4) 0.0296(4) 0.0259(4) 0.0019(3) 0.0110(3) -0.0059(3)
Si2 0.0329(4) 0.0253(4) 0.0234(4) 0.0083(3) 0.0079(3) 0.0034(3)
N1 0.0235(19) 0.0155(17) 0.0206(18) 0.0002(14) 0.0063(15) 0.0022(14)
N2 0.027(2) 0.020(2) 0.016(2) -0.0019(19) 0.0075(19) -0.0009(19)
C1 0.0138(11) 0.0193(12) 0.0230(12) -0.0018(10) 0.0053(10) -0.0037(9)
C2 0.0158(11) 0.0164(11) 0.0223(12) -0.0024(9) 0.0047(9) -0.0037(9)
C3 0.0178(12) 0.0198(12) 0.0200(12) -0.0045(9) 0.0058(9) -0.0046(9)
C4 0.0179(12) 0.0197(12) 0.0222(12) -0.0010(10) 0.0022(10) -0.0046(9)
C5 0.0151(12) 0.0214(12) 0.0227(12) -0.0034(10) 0.0032(10) -0.0024(9)
C6 0.0272(14) 0.0207(13) 0.0339(14) 0.0011(11) 0.0114(11) 0.0019(10)
C7 0.0328(15) 0.0273(13) 0.0255(13) -0.0051(11) 0.0133(11) -0.0016(11)
C8 0.0345(15) 0.0285(14) 0.0299(14) 0.0056(11) 0.0067(12) 0.0033(11)
C9 0.0224(14) 0.0355(15) 0.0348(15) -0.0019(12) 0.0085(11) 0.0086(11)
C10 0.0289(15) 0.0504(18) 0.0395(16) -0.0082(14) 0.0202(13) -0.0128(13)
C11 0.0452(17) 0.0362(16) 0.0521(19) -0.0009(14) 0.0278(15) -0.0153(13)
C12 0.0366(17) 0.0523(18) 0.0299(15) 0.0106(13) 0.0104(13) -0.0005(13)
C13 0.0279(13) 0.0196(12) 0.0171(12) 0.0051(9) 0.0095(10) -0.0019(10)
C14 0.0308(14) 0.0207(12) 0.0154(11) 0.0031(9) 0.0113(10) -0.0021(10)
C15 0.0279(13) 0.0201(12) 0.0190(12) 0.0037(9) 0.0140(10) -0.0018(10)
C16 0.0277(14) 0.0229(12) 0.0183(12) 0.0044(10) 0.0092(10) -0.0062(10)
C17 0.0310(14) 0.0155(11) 0.0202(12) 0.0031(9) 0.0120(10) -0.0038(10)
C18 0.0361(15) 0.0290(14) 0.0232(13) -0.0063(11) 0.0129(11) -0.0081(11)
C19 0.0344(15) 0.0325(14) 0.0315(14) 0.0021(12) 0.0147(12) 0.0049(11)
C20 0.0286(14) 0.0351(15) 0.0341(15) 0.0002(12) 0.0084(12) -0.0076(11)
C21 0.0467(17) 0.0212(13) 0.0337(15) -0.0045(11) 0.0129(13) -0.0058(12)
C22 0.060(2) 0.0307(15) 0.0394(17) 0.0144(13) 0.0162(15) 0.0061(14)
C23 0.0385(17) 0.0417(17) 0.0423(17) 0.0086(14) 0.0148(14) 0.0103(13)
C24 0.0487(18) 0.0425(17) 0.0276(15) 0.0086(13) -0.0020(13) 0.0012(14)
C25 0.046(2) 0.0426(18) 0.064(2) 0.0000(17) 0.0004(17) -0.0140(15)
C26 0.0450(19) 0.059(2) 0.0469(19) 0.0034(16) 0.0061(15) -0.0100(16)
C27 0.0449(19) 0.052(2) 0.050(2) -0.0114(16) 0.0020(16) -0.0073(15)

loop_
_atom_type_symbol
_atom_type_description
_atom_type_scat_dispersion_real
_atom_type_scat_dispersion_imag
_atom_type_scat_source
C C 0.0033 0.0016 'International Tables Vol C Tables 4.2.6.8 and 6.1.1.4'
H H 0.0000 0.0000 'International Tables Vol C Tables 4.2.6.8 and 6.1.1.4'
Cr Cr 0.3209 0.6236 'International Tables Vol C Tables 4.2.6.8 and 6.1.1.4'
N N 0.0061 0.0033 'International Tables Vol C Tables 4.2.6.8 and 6.1.1.4'
Si Si 0.0817 0.0704 'International Tables Vol C Tables 4.2.6.8 and 6.1.1.4'

loop_
_geom_angle_atom_site_label_1
_geom_angle_atom_site_label_2
_geom_angle_atom_site_label_3
_geom_angle
_geom_angle_site_symmetry_1
_geom_angle_site_symmetry_3
_geom_angle_publ_flag
Cr1 Cr1 Cr2 59.495(12) 2_655 2_655 ?
Cr2 Cr1 Cr1 60.381(12) . 2_655 ?
Cr2 Cr1 Cr2 58.841(16) . 2_655 ?
N1 Cr1 Cr1 90.00(10) . 2_655 ?
N1 Cr1 Cr2 44.86(10) . . ?
N1 Cr1 Cr2 44.27(10) . 2_655 ?
N1 Cr1 N2 88.57(16) . 2_655 ?
N1 Cr1 N2 89.69(16) . . ?
N1 Cr1 C1 129.37(12) . . ?
N1 Cr1 C2 154.66(11) . . ?
N1 Cr1 C3 125.00(11) . . ?
N1 Cr1 C4 95.84(11) . . ?
N1 Cr1 C5 97.76(11) . . ?
N2 Cr1 Cr1 44.96(12) . 2_655 ?
N2 Cr1 Cr1 44.38(13) 2_655 2_655 ?
N2 Cr1 Cr2 88.59(12) . 2_655 ?
N2 Cr1 Cr2 88.91(13) 2_655 . ?
N2 Cr1 Cr2 44.83(12) . . ?
N2 Cr1 Cr2 44.32(12) 2_655 2_655 ?
N2 Cr1 N2 89.32(18) . 2_655 ?
N2 Cr1 C1 139.76(14) . . ?
N2 Cr1 C1 99.61(14) 2_655 . ?
N2 Cr1 C2 112.18(14) 2_655 . ?
N2 Cr1 C2 104.37(14) . . ?
N2 Cr1 C3 91.51(13) . . ?
N2 Cr1 C3 146.41(14) 2_655 . ?
N2 Cr1 C4 113.62(14) . . ?
N2 Cr1 C4 156.58(14) 2_655 . ?
N2 Cr1 C5 148.89(14) . . ?
N2 Cr1 C5 120.88(14) 2_655 . ?
C1 Cr1 Cr1 129.65(6) . 2_655 ?
C1 Cr1 Cr2 169.94(6) . . ?
C1 Cr1 Cr2 124.70(6) . 2_655 ?
C1 Cr1 C3 60.13(8) . . ?
C2 Cr1 Cr1 114.89(6) . 2_655 ?
C2 Cr1 Cr2 144.07(6) . . ?
C2 Cr1 Cr2 153.90(6) . 2_655 ?
C2 Cr1 C1 36.08(8) . . ?
C2 Cr1 C3 35.66(8) . . ?
C2 Cr1 C4 59.33(8) . . ?
C2 Cr1 C5 59.59(8) . . ?
C3 Cr1 Cr1 126.51(6) . 2_655 ?
C3 Cr1 Cr2 169.27(6) . 2_655 ?
C3 Cr1 Cr2 114.67(6) . . ?
C4 Cr1 Cr1 157.93(6) . 2_655 ?
C4 Cr1 Cr2 135.78(6) . 2_655 ?
C4 Cr1 Cr2 110.38(6) . . ?
C4 Cr1 C1 60.12(8) . . ?
C4 Cr1 C3 35.57(8) . . ?
C5 Cr1 Cr1 163.45(6) . 2_655 ?
C5 Cr1 Cr2 117.60(6) . 2_655 ?
C5 Cr1 Cr2 134.08(6) . . ?
C5 Cr1 C1 36.22(8) . . ?
C5 Cr1 C3 59.55(8) . . ?
C5 Cr1 C4 35.76(8) . . ?
Cr1 Cr2 Cr1 60.123(16) . 2_655 ?
Cr2 Cr2 Cr1 60.125(13) 2_655 2_655 ?
Cr2 Cr2 Cr1 61.033(13) 2_655 . ?
N1 Cr2 Cr1 44.14(10) 2_655 2_655 ?
N1 Cr2 Cr1 90.44(10) 2_655 . ?
N1 Cr2 Cr1 44.67(9) . . ?
N1 Cr2 Cr1 89.65(10) . 2_655 ?
N1 Cr2 Cr2 45.54(10) . 2_655 ?
N1 Cr2 Cr2 45.62(10) 2_655 2_655 ?
N1 Cr2 N1 91.12(14) 2_655 . ?
N1 Cr2 N2 88.95(15) 2_655 . ?
N1 Cr2 C13 140.99(11) 2_655 . ?
N1 Cr2 C13 98.57(11) . . ?
N1 Cr2 C14 149.40(12) 2_655 . ?
N1 Cr2 C14 118.97(12) . . ?
N1 Cr2 C15 113.50(12) 2_655 . ?
N1 Cr2 C15 155.20(12) . . ?
N1 Cr2 C16 147.16(11) . . ?
N1 Cr2 C16 92.01(11) 2_655 . ?
N1 Cr2 C17 105.31(11) 2_655 . ?
N1 Cr2 C17 112.58(11) . . ?
N2 Cr2 Cr1 44.81(12) . 2_655 ?
N2 Cr2 Cr1 44.75(13) . . ?
N2 Cr2 Cr2 90.32(12) . 2_655 ?
N2 Cr2 N1 89.41(16) . . ?
N2 Cr2 C13 128.57(13) . . ?
N2 Cr2 C14 96.30(14) . . ?
N2 Cr2 C15 93.83(14) . . ?
N2 Cr2 C16 123.32(15) . . ?
N2 Cr2 C17 153.04(14) . . ?
C13 Cr2 Cr1 169.71(6) . 2_655 ?
C13 Cr2 Cr1 122.54(6) . . ?
C13 Cr2 Cr2 130.16(6) . 2_655 ?
C14 Cr2 Cr1 133.58(6) . 2_655 ?
C14 Cr2 Cr1 114.34(6) . . ?
C14 Cr2 Cr2 163.29(6) . 2_655 ?
C14 Cr2 C13 36.39(8) . . ?
C14 Cr2 C15 36.23(8) . . ?
C14 Cr2 C16 60.03(8) . . ?
C14 Cr2 C17 59.97(8) . . ?
C15 Cr2 Cr1 109.82(6) . 2_655 ?
C15 Cr2 Cr1 133.09(6) . . ?
C15 Cr2 Cr2 158.69(6) . 2_655 ?
C15 Cr2 C13 60.64(8) . . ?
C15 Cr2 C16 35.81(8) . . ?
C15 Cr2 C17 59.64(8) . . ?
C16 Cr2 Cr1 114.70(6) . 2_655 ?
C16 Cr2 Cr1 167.79(6) . . ?
C16 Cr2 Cr2 127.67(6) . 2_655 ?
C16 Cr2 C13 60.44(8) . . ?
C17 Cr2 Cr1 144.25(6) . 2_655 ?
C17 Cr2 Cr1 153.52(6) . . ?
C17 Cr2 Cr2 116.08(6) . 2_655 ?
C17 Cr2 C13 36.37(8) . . ?
C17 Cr2 C16 35.61(8) . . ?
C1 Si1 C11 107.47(12) . . ?
C10 Si1 C1 115.22(12) . . ?
C10 Si1 C11 104.79(13) . . ?
C12 Si1 C1 111.88(11) . . ?
C12 Si1 C10 108.27(13) . . ?
C12 Si1 C11 108.82(14) . . ?
C22 Si2 C13 108.61(12) . . ?
C22 Si2 C24 102.73(13) . . ?
C23 Si2 C13 111.29(11) . . ?
C23 Si2 C22 109.13(14) . . ?
C23 Si2 C24 110.93(14) . . ?
C24 Si2 C13 113.71(12) . . ?
Cr1 N1 Cr2 90.47(14) . . ?
Cr1 N1 Cr2 91.59(14) . 2_655 ?
Cr2 N1 Cr2 88.84(14) 2_655 . ?
Cr1 N2 Cr1 90.65(18) . 2_655 ?
Cr1 N2 Cr2 90.43(18) . . ?
Cr2 N2 Cr1 90.87(17) . 2_655 ?
Si1 C1 Cr1 134.86(11) . . ?
C2 C1 Cr1 71.35(12) . . ?
C2 C1 Si1 122.26(16) . . ?
C2 C1 C5 105.9(2) . . ?
C5 C1 Cr1 71.35(12) . . ?
C5 C1 Si1 129.66(17) . . ?
C1 C2 Cr1 72.57(12) . . ?
C1 C2 C6 127.8(2) . . ?
C3 C2 Cr1 73.00(12) . . ?
C3 C2 C1 109.51(19) . . ?
C3 C2 C6 121.9(2) . . ?
C6 C2 Cr1 128.74(16) . . ?
C2 C3 Cr1 71.35(12) . . ?
C2 C3 C4 107.5(2) . . ?
C2 C3 C7 124.5(2) . . ?
C4 C3 Cr1 71.88(12) . . ?
C4 C3 C7 127.5(2) . . ?
C7 C3 Cr1 128.10(16) . . ?
C3 C4 Cr1 72.55(12) . . ?
C3 C4 C5 108.3(2) . . ?
C3 C4 C8 126.6(2) . . ?
C5 C4 Cr1 71.69(12) . . ?
C5 C4 C8 124.8(2) . . ?
C8 C4 Cr1 126.38(16) . . ?
C1 C5 Cr1 72.43(12) . . ?
C1 C5 C9 128.0(2) . . ?
C4 C5 Cr1 72.55(13) . . ?
C4 C5 C1 108.8(2) . . ?
C4 C5 C9 123.0(2) . . ?
C9 C5 Cr1 125.92(16) . . ?
Si2 C13 Cr2 134.43(12) . . ?
C14 C13 Cr2 70.38(12) . . ?
C14 C13 Si2 129.86(17) . . ?
C14 C13 C17 105.4(2) . . ?
C17 C13 Cr2 71.13(12) . . ?
C17 C13 Si2 122.97(17) . . ?
C13 C14 Cr2 73.22(13) . . ?
C13 C14 C18 127.9(2) . . ?
C15 C14 Cr2 72.13(13) . . ?
C15 C14 C13 108.9(2) . . ?
C15 C14 C18 122.7(2) . . ?
C18 C14 Cr2 126.38(16) . . ?
C14 C15 Cr2 71.64(13) . . ?
C14 C15 C19 125.7(2) . . ?
C16 C15 Cr2 73.02(13) . . ?
C16 C15 C14 108.3(2) . . ?
C16 C15 C19 125.9(2) . . ?
C19 C15 Cr2 125.02(16) . . ?
C15 C16 Cr2 71.16(13) . . ?
C15 C16 C20 126.5(2) . . ?
C17 C16 Cr2 71.76(13) . . ?
C17 C16 C15 107.7(2) . . ?
C17 C16 C20 125.4(2) . . ?
C20 C16 Cr2 127.95(16) . . ?
C13 C17 Cr2 72.51(12) . . ?
C13 C17 C21 126.9(2) . . ?
C16 C17 Cr2 72.63(13) . . ?
C16 C17 C13 109.6(2) . . ?
C16 C17 C21 123.0(2) . . ?
C21 C17 Cr2 127.49(17) . . ?
C26 C25 C27 120.6(3) . 7_565 ?
C25 C26 C27 119.9(3) . . ?
C26 C27 C25 119.6(3) . 7_565 ?

loop_
_geom_bond_atom_site_label_1
_geom_bond_atom_site_label_2
_geom_bond_distance
_geom_bond_site_symmetry_2
_geom_bond_publ_flag
Cr1 Cr1 2.7407(7) 2_655 ?
Cr1 Cr2 2.7233(5) . ?
Cr1 Cr2 2.7477(5) 2_655 ?
Cr1 N1 1.914(3) . ?
Cr1 N2 1.917(4) . ?
Cr1 N2 1.937(4) 2_655 ?
Cr1 C1 2.320(2) . ?
Cr1 C2 2.304(2) . ?
Cr1 C3 2.326(2) . ?
Cr1 C4 2.317(2) . ?
Cr1 C5 2.306(2) . ?
Cr2 Cr2 2.6875(7) 2_655 ?
Cr2 N1 1.921(3) . ?
Cr2 N1 1.919(3) 2_655 ?
Cr2 N2 1.920(4) . ?
Cr2 C13 2.318(2) . ?
Cr2 C14 2.281(2) . ?
Cr2 C15 2.287(2) . ?
Cr2 C16 2.311(2) . ?
Cr2 C17 2.300(2) . ?
Si1 C1 1.876(2) . ?
Si1 C10 1.874(3) . ?
Si1 C11 1.877(3) . ?
Si1 C12 1.862(3) . ?
Si2 C13 1.881(2) . ?
Si2 C22 1.871(3) . ?
Si2 C23 1.865(3) . ?
Si2 C24 1.880(3) . ?
C1 C2 1.432(3) . ?
C1 C5 1.438(3) . ?
C2 C3 1.418(3) . ?
C2 C6 1.502(3) . ?
C3 C4 1.418(3) . ?
C3 C7 1.499(3) . ?
C4 C5 1.419(3) . ?
C4 C8 1.504(3) . ?
C5 C9 1.498(3) . ?
C13 C14 1.437(3) . ?
C13 C17 1.441(3) . ?
C14 C15 1.420(3) . ?
C14 C18 1.497(3) . ?
C15 C16 1.414(3) . ?
C15 C19 1.496(3) . ?
C16 C17 1.410(3) . ?
C16 C20 1.496(3) . ?
C17 C21 1.504(3) . ?
C25 C26 1.372(4) . ?
C25 C27 1.373(5) 7_565 ?
C26 C27 1.373(4) . ?
